data_7715370
loop_
_publ_author_name
'Wei, Biao'
'Wang, Chaoqun'
'Miao, Hui'
'Qin, Zhibiao'
'Huang, Mengna'
'Xu, Yan'
'Xue, Wenhui'
'Yang, Shucheng'
'Liu, Chenxu'
'Bai, Cuibing'
'Chen, Zheng'

_publ_section_title
;
 Novel bidentate <i>N</i>-coordinated alkylaluminum complexes: synthesis,
 characterization, and efficient catalysis for hydrophosphonylation.
;
_journal_issue 9
_journal_name_full 'Dalton transactions (Cambridge, England : 2003)'
_journal_page_first 4185
_journal_page_last 4193
_journal_paper_doi 10.1039/d3dt04087a
_journal_volume 53
_journal_year 2024
_chemical_formula_moiety 'C23 H23 Al N2'
_chemical_formula_sum 'C23 H23 Al N2'
_chemical_formula_weight 354.41
_space_group_crystal_system monoclinic
_space_group_IT_number 14
_space_group_name_Hall '-P 2ybc'
_space_group_name_H-M_alt 'P 1 21/c 1'
_atom_sites_solution_hydrogens geom
_audit_creation_date 2023-11-14
_audit_creation_method
;
Olex2 1.5-alpha
(compiled 2022.04.07 svn.rca3783a0 for OlexSys, GUI svn.r6498)
;
_audit_update_record
;
2023-12-01 deposited with the CCDC.	2024-01-23 downloaded from the CCDC.
;
_cell_angle_alpha 90
_cell_angle_beta 90.965(4)
_cell_angle_gamma 90
_cell_formula_units_Z 4
_cell_length_a 8.9561(5)
_cell_length_b 14.6783(8)
_cell_length_c 14.9503(8)
_cell_measurement_reflns_used 3544
_cell_measurement_temperature 293(2)
_cell_measurement_theta_max 29.4590
_cell_measurement_theta_min 2.6610
_cell_volume 1965.09(19)
_computing_molecular_graphics 'Olex2 1.5-alpha (Dolomanov et al., 2009)'
_computing_publication_material 'Olex2 1.5-alpha (Dolomanov et al., 2009)'
_computing_structure_refinement 'SHELXL 2018/3 (Sheldrick, 2015)'
_computing_structure_solution 'SHELXT 2018/2 (Sheldrick, 2018)'
_diffrn_ambient_temperature 293(2)
_diffrn_measured_fraction_theta_full 0.992
_diffrn_measured_fraction_theta_max 0.863
_diffrn_measurement_device_type 'XtaLAB Synergy, Single source at offset/far, HyPix'
_diffrn_measurement_method '\w scans'
_diffrn_radiation_type MoK\a
_diffrn_radiation_wavelength 0.71073
_diffrn_reflns_av_R_equivalents 0.0950
_diffrn_reflns_av_unetI/netI 0.0934
_diffrn_reflns_Laue_measured_fraction_full 0.992
_diffrn_reflns_Laue_measured_fraction_max 0.863
_diffrn_reflns_limit_h_max 11
_diffrn_reflns_limit_h_min -9
_diffrn_reflns_limit_k_max 19
_diffrn_reflns_limit_k_min -19
_diffrn_reflns_limit_l_max 20
_diffrn_reflns_limit_l_min -19
_diffrn_reflns_number 12566
_diffrn_reflns_point_group_measured_fraction_full 0.992
_diffrn_reflns_point_group_measured_fraction_max 0.863
_diffrn_reflns_theta_full 25.242
_diffrn_reflns_theta_max 29.566
_diffrn_reflns_theta_min 1.944
_exptl_absorpt_coefficient_mu 0.111
_exptl_crystal_colour colourless
_exptl_crystal_colour_primary colourless
_exptl_crystal_density_diffrn 1.198
_exptl_crystal_description block
_exptl_crystal_F_000 752
_exptl_crystal_size_max 0.14
_exptl_crystal_size_mid 0.13
_exptl_crystal_size_min 0.11
_refine_diff_density_max 0.534
_refine_diff_density_min -0.495
_refine_diff_density_rms 0.132
_refine_ls_extinction_method none
_refine_ls_goodness_of_fit_ref 0.976
_refine_ls_hydrogen_treatment constr
_refine_ls_matrix_type full
_refine_ls_number_parameters 237
_refine_ls_number_reflns 4758
_refine_ls_number_restraints 0
_refine_ls_restrained_S_all 0.976
_refine_ls_R_factor_all 0.1184
_refine_ls_R_factor_gt 0.0620
_refine_ls_shift/su_max 0.000
_refine_ls_shift/su_mean 0.000
_refine_ls_structure_factor_coef Fsqd
_refine_ls_weighting_details 'w=1/[\s^2^(Fo^2^)+(0.1556P)^2^] where P=(Fo^2^+2Fc^2^)/3'
_refine_ls_weighting_scheme calc
_refine_ls_wR_factor_gt 0.1758
_refine_ls_wR_factor_ref 0.2520
_reflns_Friedel_coverage 0.000
_reflns_number_gt 2642
_reflns_number_total 4758
_reflns_threshold_expression 'I > 2\s(I)'
_cod_data_source_file d3dt04087a2.cif
_cod_data_source_block exp_222
_cod_database_code 7715370
_shelx_shelxl_version_number 2018/3
_shelx_space_group_comment
;
The symmetry employed for this shelxl refinement is uniquely defined
by the following loop, which should always be used as a source of
symmetry information in preference to the above space-group names.
They are only intended as comments.
;
_shelx_estimated_absorpt_t_max 0.988
_shelx_estimated_absorpt_t_min 0.985
_olex2_refinement_description
;
1.a Secondary CH2 refined with riding coordinates:
 C20(H20A,H20B), C22(H22A,H22B)
1.b Aromatic/amide H refined with riding coordinates:
 C19(H19), C14(H14), C18(H18), C11(H11), C2(H2), C16(H16), C10(H10), C9(H9),
 C17(H17), C5(H5), C8(H8), C3(H3), C4(H4)
1.c Idealised Me refined as rotating group:
 C21(H21A,H21B,H21C), C23(H23A,H23B,H23C)
;
_smtbx_masks_void_probe_radius 1.2
_smtbx_masks_void_truncation_radius 1.2
_olex2_submission_special_instructions 'No special instructions were received'

loop_
_space_group_symop_operation_xyz
'x, y, z'
'-x, y+1/2, -z+1/2'
'-x, -y, -z'
'x, -y-1/2, z-1/2'

loop_
_atom_site_label
_atom_site_type_symbol
_atom_site_fract_x
_atom_site_fract_y
_atom_site_fract_z
_atom_site_U_iso_or_equiv
_atom_site_adp_type
_atom_site_occupancy
_atom_site_site_symmetry_order
_atom_site_calc_flag
_atom_site_refinement_flags_posn
_atom_site_refinement_flags_adp
_atom_site_refinement_flags_occupancy
_atom_site_disorder_assembly
_atom_site_disorder_group
Al1 Al 0.49774(10) 0.58112(6) 0.72721(5) 0.0553(3) Uani 1 1 d . . . . .
N2 N 0.4522(2) 0.59235(15) 0.85508(15) 0.0505(5) Uani 1 1 d . . . . .
N1 N 0.6308(2) 0.66865(14) 0.78775(13) 0.0474(5) Uani 1 1 d . . . . .
C13 C 0.7947(3) 0.77314(17) 0.70729(16) 0.0465(6) Uani 1 1 d . . . . .
C12 C 0.8641(3) 0.86326(18) 0.70241(17) 0.0481(6) Uani 1 1 d . . . . .
C1 C 0.8406(3) 0.72436(19) 0.62653(17) 0.0496(6) Uani 1 1 d . . . . .
C15 C 0.5640(3) 0.65318(17) 0.86864(16) 0.0448(6) Uani 1 1 d . . . . .
C6 C 0.9335(3) 0.7819(2) 0.57664(17) 0.0541(7) Uani 1 1 d . . . . .
C19 C 0.3695(3) 0.5654(2) 0.9255(2) 0.0588(7) Uani 1 1 d . . . . .
H19 H 0.292903 0.523406 0.916326 0.071 Uiso 1 1 calc R U . . .
C7 C 0.9476(3) 0.8686(2) 0.62297(17) 0.0520(7) Uani 1 1 d . . . . .
C14 C 0.7108(3) 0.74694(18) 0.77739(17) 0.0471(6) Uani 1 1 d . . . . .
H14 H 0.707256 0.787840 0.824810 0.056 Uiso 1 1 calc R U . . .
C18 C 0.3963(3) 0.5985(2) 1.0092(2) 0.0642(8) Uani 1 1 d . . . . .
H18 H 0.337134 0.580496 1.056544 0.077 Uiso 1 1 calc R U . . .
C11 C 0.8610(3) 0.93770(19) 0.75945(19) 0.0564(7) Uani 1 1 d . . . . .
H11 H 0.804503 0.935848 0.811028 0.068 Uiso 1 1 calc R U . . .
C2 C 0.8144(3) 0.6361(2) 0.59691(19) 0.0617(7) Uani 1 1 d . . . . .
H2 H 0.755158 0.596681 0.629678 0.074 Uiso 1 1 calc R U . . .
C16 C 0.5975(3) 0.68762(19) 0.95319(18) 0.0529(6) Uani 1 1 d . . . . .
H16 H 0.675303 0.728753 0.962040 0.063 Uiso 1 1 calc R U . . .
C10 C 0.9427(3) 1.0147(2) 0.7391(2) 0.0671(8) Uani 1 1 d . . . . .
H10 H 0.942849 1.063936 0.778251 0.081 Uiso 1 1 calc R U . . .
C9 C 1.0237(3) 1.0198(2) 0.6618(2) 0.0708(9) Uani 1 1 d . . . . .
H9 H 1.076620 1.072596 0.649045 0.085 Uiso 1 1 calc R U . . .
C17 C 0.5122(3) 0.6591(2) 1.02311(19) 0.0608(7) Uani 1 1 d . . . . .
H17 H 0.532683 0.680812 1.080472 0.073 Uiso 1 1 calc R U . . .
C5 C 0.9980(3) 0.7516(3) 0.4984(2) 0.0722(9) Uani 1 1 d . . . . .
H5 H 1.059956 0.789740 0.465986 0.087 Uiso 1 1 calc R U . . .
C8 C 1.0271(3) 0.9481(2) 0.6035(2) 0.0682(9) Uani 1 1 d . . . . .
H8 H 1.081784 0.952036 0.551317 0.082 Uiso 1 1 calc R U . . .
C3 C 0.8780(4) 0.6075(3) 0.5175(2) 0.0768(10) Uani 1 1 d . . . . .
H3 H 0.858524 0.548978 0.496553 0.092 Uiso 1 1 calc R U . . .
C20 C 0.3572(4) 0.6446(2) 0.6490(2) 0.0696(8) Uani 1 1 d . . . . .
H20A H 0.409048 0.664779 0.596113 0.084 Uiso 1 1 calc R U . . .
H20B H 0.279896 0.602228 0.629791 0.084 Uiso 1 1 calc R U . . .
C22 C 0.5750(4) 0.4586(2) 0.7071(2) 0.0745(9) Uani 1 1 d . . . . .
H22A H 0.677621 0.457258 0.728917 0.089 Uiso 1 1 calc R U . . .
H22B H 0.518776 0.416993 0.743952 0.089 Uiso 1 1 calc R U . . .
C4 C 0.9692(4) 0.6641(3) 0.4693(2) 0.0794(10) Uani 1 1 d . . . . .
H4 H 1.011557 0.643129 0.416771 0.095 Uiso 1 1 calc R U . . .
C21 C 0.2843(4) 0.7263(2) 0.6925(3) 0.0912(12) Uani 1 1 d . . . . .
H21A H 0.214108 0.753376 0.651232 0.137 Uiso 1 1 calc R U . . .
H21B H 0.359502 0.770143 0.708738 0.137 Uiso 1 1 calc R U . . .
H21C H 0.233154 0.706983 0.745182 0.137 Uiso 1 1 calc R U . . .
C23 C 0.5729(6) 0.4212(3) 0.6123(3) 0.1095(16) Uani 1 1 d . . . . .
H23A H 0.626179 0.461846 0.573946 0.164 Uiso 1 1 calc R U . . .
H23B H 0.471422 0.415746 0.591210 0.164 Uiso 1 1 calc R U . . .
H23C H 0.619650 0.362358 0.611815 0.164 Uiso 1 1 calc R U . . .

loop_
_atom_site_aniso_label
_atom_site_aniso_U_11
_atom_site_aniso_U_22
_atom_site_aniso_U_33
_atom_site_aniso_U_23
_atom_site_aniso_U_13
_atom_site_aniso_U_12
Al1 0.0611(5) 0.0534(5) 0.0510(5) -0.0028(4) -0.0066(4) -0.0042(4)
N2 0.0415(11) 0.0551(13) 0.0548(13) 0.0040(10) -0.0030(9) -0.0047(9)
N1 0.0443(11) 0.0530(13) 0.0450(12) 0.0002(9) -0.0003(9) -0.0023(9)
C13 0.0418(13) 0.0553(15) 0.0422(13) 0.0025(11) -0.0029(10) 0.0044(11)
C12 0.0396(12) 0.0586(15) 0.0460(14) 0.0086(12) -0.0017(10) 0.0009(11)
C1 0.0402(12) 0.0648(17) 0.0437(14) -0.0014(12) -0.0042(10) 0.0098(11)
C15 0.0371(11) 0.0521(14) 0.0451(14) 0.0026(11) -0.0023(9) -0.0002(10)
C6 0.0371(12) 0.0805(19) 0.0446(14) 0.0029(13) -0.0016(10) 0.0121(13)
C19 0.0415(13) 0.0706(18) 0.0645(18) 0.0095(14) 0.0017(12) -0.0069(13)
C7 0.0325(11) 0.0725(18) 0.0508(15) 0.0124(13) -0.0026(10) 0.0036(12)
C14 0.0464(13) 0.0510(14) 0.0437(13) -0.0007(11) -0.0030(10) 0.0012(11)
C18 0.0502(15) 0.085(2) 0.0576(18) 0.0052(15) 0.0084(12) -0.0030(15)
C11 0.0543(15) 0.0587(16) 0.0563(16) 0.0067(13) -0.0005(12) -0.0047(13)
C2 0.0579(16) 0.0709(19) 0.0562(17) -0.0041(14) 0.0002(13) 0.0060(15)
C16 0.0444(13) 0.0619(16) 0.0524(15) 0.0002(12) -0.0011(11) -0.0057(12)
C10 0.0597(17) 0.0612(18) 0.080(2) 0.0053(15) -0.0117(15) -0.0058(15)
C9 0.0496(15) 0.071(2) 0.092(2) 0.0196(18) -0.0025(15) -0.0112(15)
C17 0.0542(15) 0.077(2) 0.0514(16) -0.0047(14) 0.0041(12) -0.0027(14)
C5 0.0445(15) 0.119(3) 0.0531(17) -0.0013(17) 0.0040(12) 0.0088(17)
C8 0.0396(14) 0.091(2) 0.074(2) 0.0270(18) 0.0054(13) -0.0024(15)
C3 0.071(2) 0.087(2) 0.071(2) -0.0262(18) -0.0061(16) 0.0177(19)
C20 0.074(2) 0.069(2) 0.0653(19) 0.0058(16) -0.0160(15) -0.0126(16)
C22 0.087(2) 0.0577(18) 0.079(2) -0.0063(16) -0.0034(17) -0.0030(17)
C4 0.0622(19) 0.117(3) 0.0593(19) -0.020(2) 0.0077(15) 0.011(2)
C21 0.079(2) 0.078(2) 0.116(3) 0.011(2) -0.028(2) 0.0089(19)
C23 0.147(4) 0.082(3) 0.101(3) -0.030(2) 0.026(3) -0.015(3)

loop_
_atom_type_symbol
_atom_type_description
_atom_type_scat_dispersion_real
_atom_type_scat_dispersion_imag
_atom_type_scat_source
C C 0.0033 0.0016 'International Tables Vol C Tables 4.2.6.8 and 6.1.1.4'
H H 0.0000 0.0000 'International Tables Vol C Tables 4.2.6.8 and 6.1.1.4'
Al Al 0.0645 0.0514 'International Tables Vol C Tables 4.2.6.8 and 6.1.1.4'
N N 0.0061 0.0033 'International Tables Vol C Tables 4.2.6.8 and 6.1.1.4'

loop_
_geom_angle_atom_site_label_1
_geom_angle_atom_site_label_2
_geom_angle_atom_site_label_3
_geom_angle
_geom_angle_site_symmetry_1
_geom_angle_site_symmetry_3
_geom_angle_publ_flag
N2 Al1 C15 33.85(8) . . ?
N1 Al1 N2 68.37(9) . . ?
N1 Al1 C15 34.52(8) . . ?
C20 Al1 N2 113.71(13) . . ?
C20 Al1 N1 110.25(12) . . ?
C20 Al1 C15 117.51(12) . . ?
C20 Al1 C22 125.23(14) . . ?
C22 Al1 N2 107.87(12) . . ?
C22 Al1 N1 117.38(13) . . ?
C22 Al1 C15 116.96(12) . . ?
C15 N2 Al1 92.07(15) . . ?
C15 N2 C19 119.2(2) . . ?
C19 N2 Al1 148.6(2) . . ?
C15 N1 Al1 91.60(15) . . ?
C14 N1 Al1 144.56(17) . . ?
C14 N1 C15 118.4(2) . . ?
C12 C13 C1 105.9(2) . . ?
C14 C13 C12 122.4(2) . . ?
C14 C13 C1 131.6(3) . . ?
C7 C12 C13 108.8(2) . . ?
C11 C12 C13 132.0(2) . . ?
C11 C12 C7 119.2(2) . . ?
C6 C1 C13 108.6(2) . . ?
C2 C1 C13 132.0(3) . . ?
C2 C1 C6 119.3(3) . . ?
N2 C15 Al1 54.08(13) . . ?
N2 C15 N1 107.9(2) . . ?
N2 C15 C16 121.6(2) . . ?
N1 C15 Al1 53.88(12) . . ?
N1 C15 C16 130.4(2) . . ?
C16 C15 Al1 175.0(2) . . ?
C1 C6 C7 108.7(2) . . ?
C5 C6 C1 120.8(3) . . ?
C5 C6 C7 130.4(3) . . ?
N2 C19 H19 119.4 . . ?
N2 C19 C18 121.3(3) . . ?
C18 C19 H19 119.4 . . ?
C12 C7 C6 108.0(2) . . ?
C8 C7 C12 119.9(3) . . ?
C8 C7 C6 132.2(3) . . ?
N1 C14 H14 115.6 . . ?
C13 C14 N1 128.7(2) . . ?
C13 C14 H14 115.6 . . ?
C19 C18 H18 120.3 . . ?
C19 C18 C17 119.4(3) . . ?
C17 C18 H18 120.3 . . ?
C12 C11 H11 120.2 . . ?
C10 C11 C12 119.5(3) . . ?
C10 C11 H11 120.2 . . ?
C1 C2 H2 120.5 . . ?
C1 C2 C3 119.0(3) . . ?
C3 C2 H2 120.5 . . ?
C15 C16 H16 121.0 . . ?
C17 C16 C15 117.9(3) . . ?
C17 C16 H16 121.0 . . ?
C11 C10 H10 119.4 . . ?
C9 C10 C11 121.1(3) . . ?
C9 C10 H10 119.4 . . ?
C10 C9 H9 119.6 . . ?
C8 C9 C10 120.7(3) . . ?
C8 C9 H9 119.6 . . ?
C18 C17 H17 119.7 . . ?
C16 C17 C18 120.6(3) . . ?
C16 C17 H17 119.7 . . ?
C6 C5 H5 120.5 . . ?
C4 C5 C6 119.1(3) . . ?
C4 C5 H5 120.5 . . ?
C7 C8 H8 120.2 . . ?
C9 C8 C7 119.5(3) . . ?
C9 C8 H8 120.2 . . ?
C2 C3 H3 119.3 . . ?
C4 C3 C2 121.4(3) . . ?
C4 C3 H3 119.3 . . ?
Al1 C20 H20A 108.9 . . ?
Al1 C20 H20B 108.9 . . ?
H20A C20 H20B 107.7 . . ?
C21 C20 Al1 113.6(2) . . ?
C21 C20 H20A 108.9 . . ?
C21 C20 H20B 108.9 . . ?
Al1 C22 H22A 107.7 . . ?
Al1 C22 H22B 107.7 . . ?
H22A C22 H22B 107.1 . . ?
C23 C22 Al1 118.5(3) . . ?
C23 C22 H22A 107.7 . . ?
C23 C22 H22B 107.7 . . ?
C5 C4 H4 119.8 . . ?
C3 C4 C5 120.4(3) . . ?
C3 C4 H4 119.8 . . ?
C20 C21 H21A 109.5 . . ?
C20 C21 H21B 109.5 . . ?
C20 C21 H21C 109.5 . . ?
H21A C21 H21B 109.5 . . ?
H21A C21 H21C 109.5 . . ?
H21B C21 H21C 109.5 . . ?
C22 C23 H23A 109.5 . . ?
C22 C23 H23B 109.5 . . ?
C22 C23 H23C 109.5 . . ?
H23A C23 H23B 109.5 . . ?
H23A C23 H23C 109.5 . . ?
H23B C23 H23C 109.5 . . ?

loop_
_geom_bond_atom_site_label_1
_geom_bond_atom_site_label_2
_geom_bond_distance
_geom_bond_site_symmetry_2
_geom_bond_publ_flag
Al1 N2 1.968(2) . ?
Al1 N1 1.963(2) . ?
Al1 C15 2.429(3) . ?
Al1 C20 1.942(3) . ?
Al1 C22 1.952(3) . ?
N2 C15 1.354(3) . ?
N2 C19 1.357(3) . ?
N1 C15 1.377(3) . ?
N1 C14 1.364(3) . ?
C13 C12 1.464(4) . ?
C13 C1 1.468(3) . ?
C13 C14 1.356(3) . ?
C12 C7 1.416(3) . ?
C12 C11 1.387(4) . ?
C1 C6 1.408(4) . ?
C1 C2 1.388(4) . ?
C15 C16 1.389(4) . ?
C6 C7 1.453(4) . ?
C6 C5 1.387(4) . ?
C19 H19 0.9300 . ?
C19 C18 1.360(4) . ?
C7 C8 1.400(4) . ?
C14 H14 0.9300 . ?
C18 H18 0.9300 . ?
C18 C17 1.381(4) . ?
C11 H11 0.9300 . ?
C11 C10 1.383(4) . ?
C2 H2 0.9300 . ?
C2 C3 1.390(4) . ?
C16 H16 0.9300 . ?
C16 C17 1.370(4) . ?
C10 H10 0.9300 . ?
C10 C9 1.377(4) . ?
C9 H9 0.9300 . ?
C9 C8 1.367(5) . ?
C17 H17 0.9300 . ?
C5 H5 0.9300 . ?
C5 C4 1.379(5) . ?
C8 H8 0.9300 . ?
C3 H3 0.9300 . ?
C3 C4 1.377(5) . ?
C20 H20A 0.9700 . ?
C20 H20B 0.9700 . ?
C20 C21 1.518(5) . ?
C22 H22A 0.9700 . ?
C22 H22B 0.9700 . ?
C22 C23 1.520(5) . ?
C4 H4 0.9300 . ?
C21 H21A 0.9600 . ?
C21 H21B 0.9600 . ?
C21 H21C 0.9600 . ?
C23 H23A 0.9600 . ?
C23 H23B 0.9600 . ?
C23 H23C 0.9600 . ?

loop_
_geom_torsion_atom_site_label_1
_geom_torsion_atom_site_label_2
_geom_torsion_atom_site_label_3
_geom_torsion_atom_site_label_4
_geom_torsion
_geom_torsion_site_symmetry_1
_geom_torsion_site_symmetry_2
_geom_torsion_site_symmetry_3
_geom_torsion_site_symmetry_4
_geom_torsion_publ_flag
Al1 N2 C15 N1 1.52(19) . . . . ?
Al1 N2 C15 C16 -177.1(2) . . . . ?
Al1 N2 C19 C18 176.5(3) . . . . ?
Al1 N1 C15 N2 -1.52(19) . . . . ?
Al1 N1 C15 C16 176.9(3) . . . . ?
Al1 N1 C14 C13 -41.1(4) . . . . ?
N2 C15 C16 C17 -0.9(4) . . . . ?
N2 C19 C18 C17 -1.5(4) . . . . ?
N1 C15 C16 C17 -179.1(3) . . . . ?
C13 C12 C7 C6 -0.4(3) . . . . ?
C13 C12 C7 C8 -179.0(2) . . . . ?
C13 C12 C11 C10 177.9(3) . . . . ?
C13 C1 C6 C7 -0.8(3) . . . . ?
C13 C1 C6 C5 177.4(2) . . . . ?
C13 C1 C2 C3 -177.7(3) . . . . ?
C12 C13 C1 C6 0.5(3) . . . . ?
C12 C13 C1 C2 177.1(3) . . . . ?
C12 C13 C14 N1 174.5(2) . . . . ?
C12 C7 C8 C9 0.3(4) . . . . ?
C12 C11 C10 C9 1.9(4) . . . . ?
C1 C13 C12 C7 0.0(3) . . . . ?
C1 C13 C12 C11 -179.7(3) . . . . ?
C1 C13 C14 N1 -7.8(4) . . . . ?
C1 C6 C7 C12 0.8(3) . . . . ?
C1 C6 C7 C8 179.1(3) . . . . ?
C1 C6 C5 C4 0.5(4) . . . . ?
C1 C2 C3 C4 1.7(5) . . . . ?
C15 N2 C19 C18 0.2(4) . . . . ?
C15 N1 C14 C13 174.4(2) . . . . ?
C15 C16 C17 C18 -0.4(4) . . . . ?
C6 C1 C2 C3 -1.4(4) . . . . ?
C6 C7 C8 C9 -177.9(3) . . . . ?
C6 C5 C4 C3 -0.3(5) . . . . ?
C19 N2 C15 Al1 178.1(3) . . . . ?
C19 N2 C15 N1 179.6(2) . . . . ?
C19 N2 C15 C16 1.0(4) . . . . ?
C19 C18 C17 C16 1.6(4) . . . . ?
C7 C12 C11 C10 -1.8(4) . . . . ?
C7 C6 C5 C4 178.3(3) . . . . ?
C14 N1 C15 Al1 160.3(2) . . . . ?
C14 N1 C15 N2 158.8(2) . . . . ?
C14 N1 C15 C16 -22.8(4) . . . . ?
C14 C13 C12 C7 178.2(2) . . . . ?
C14 C13 C12 C11 -1.5(4) . . . . ?
C14 C13 C1 C6 -177.5(3) . . . . ?
C14 C13 C1 C2 -0.9(5) . . . . ?
C11 C12 C7 C6 179.3(2) . . . . ?
C11 C12 C7 C8 0.7(4) . . . . ?
C11 C10 C9 C8 -0.9(5) . . . . ?
C2 C1 C6 C7 -177.9(2) . . . . ?
C2 C1 C6 C5 0.3(4) . . . . ?
C2 C3 C4 C5 -0.9(5) . . . . ?
C10 C9 C8 C7 -0.2(5) . . . . ?
C5 C6 C7 C12 -177.2(3) . . . . ?
C5 C6 C7 C8 1.1(5) . . . . ?
